data_7029691
loop_
_publ_author_name
'Ma, Jing'
'Zhao, Ke-Qing'
'Walton, Mark J.'
'Wright, Joseph A.'
'Frese, Josef W. A.'
'Elsegood, Mark R. J.'
'Xing, Qifeng'
'Sun, Wen-Hua'
'Redshaw, Carl'

_publ_section_title
;
 Vanadyl complexes bearing bi-dentate phenoxyimine ligands: synthesis,
 structural studies and ethylene polymerization capability.
;
_journal_issue 22
_journal_name_full 'Dalton transactions (Cambridge, England : 2003)'
_journal_page_first 8300
_journal_page_last 8310
_journal_paper_doi 10.1039/c4dt00021h
_journal_volume 43
_journal_year 2014
_chemical_formula_moiety 'C44 H50 F6 N2 O5 V '
_chemical_formula_sum 'C44 H50 F6 N2 O5 V'
_chemical_formula_weight 851.80
_chemical_name_systematic
;
 ?
;
_space_group_IT_number 2
_symmetry_cell_setting triclinic
_symmetry_Int_Tables_number 2
_symmetry_space_group_name_Hall '-P 1'
_symmetry_space_group_name_H-M 'P -1'
_atom_sites_solution_hydrogens geom
_atom_sites_solution_primary direct
_atom_sites_solution_secondary difmap
_audit_creation_method SHELXL-97
_cell_angle_alpha 87.65(3)
_cell_angle_beta 75.73(3)
_cell_angle_gamma 64.15(3)
_cell_formula_units_Z 4
_cell_length_a 14.096(3)
_cell_length_b 15.274(3)
_cell_length_c 24.527(5)
_cell_measurement_reflns_used 35870
_cell_measurement_temperature 173(2)
_cell_measurement_theta_max 25.00
_cell_measurement_theta_min 0.86
_cell_volume 4592(2)
_computing_cell_refinement 'CrystalClear (Rigaku Inc., 2007)'
_computing_data_collection 'CrystalClear (Rigaku Inc., 2007)'
_computing_data_reduction 'CrystalClear (Rigaku Inc., 2007)'
_computing_molecular_graphics 'CAMERON (Watkin <i>et al</i>, 1993)'
_computing_publication_material 'SHELX97 (Sheldrick, 1997)'
_computing_structure_refinement 'SHELXL-97 (Sheldrick, 1997)'
_computing_structure_solution 'SHELXS-97 (Sheldrick, 1990)'
_diffrn_ambient_temperature 173(2)
_diffrn_measured_fraction_theta_full 0.995
_diffrn_measured_fraction_theta_max 0.995
_diffrn_measurement_device_type 'MM007-HF CCD(Saturn 724+)'
_diffrn_measurement_method '\w scans at fixed \c = 45\%'
_diffrn_radiation_monochromator graphite
_diffrn_radiation_source 'fine-focus sealed tube'
_diffrn_radiation_type MoK\a
_diffrn_radiation_wavelength 0.71073
_diffrn_reflns_av_R_equivalents 0.0739
_diffrn_reflns_av_unetI/netI 0.1066
_diffrn_reflns_limit_h_max 16
_diffrn_reflns_limit_h_min -16
_diffrn_reflns_limit_k_max 18
_diffrn_reflns_limit_k_min -18
_diffrn_reflns_limit_l_max 25
_diffrn_reflns_limit_l_min -29
_diffrn_reflns_number 35870
_diffrn_reflns_theta_full 25.00
_diffrn_reflns_theta_max 25.00
_diffrn_reflns_theta_min 0.86
_diffrn_standards_decay_% none
_diffrn_standards_interval_count none
_diffrn_standards_interval_time none
_diffrn_standards_number none
_exptl_absorpt_coefficient_mu 0.283
_exptl_absorpt_correction_T_max 1.0000
_exptl_absorpt_correction_T_min 0.6663
_exptl_absorpt_correction_type empirical
_exptl_absorpt_process_details 'SADABS (Sheldrick, 1996)'
_exptl_crystal_colour red
_exptl_crystal_density_diffrn 1.232
_exptl_crystal_density_meas 35870
_exptl_crystal_density_method 'not measured'
_exptl_crystal_description plate
_exptl_crystal_F_000 1780
_exptl_crystal_size_max 0.320
_exptl_crystal_size_mid 0.180
_exptl_crystal_size_min 0.140
_platon_squeeze_details ' ?'
_refine_diff_density_max 1.095
_refine_diff_density_min -0.679
_refine_diff_density_rms 0.164
_refine_ls_extinction_method none
_refine_ls_goodness_of_fit_ref 1.111
_refine_ls_hydrogen_treatment constr
_refine_ls_matrix_type full
_refine_ls_number_parameters 1069
_refine_ls_number_reflns 16108
_refine_ls_number_restraints 1404
_refine_ls_restrained_S_all 1.108
_refine_ls_R_factor_gt 0.1081
_refine_ls_shift/su_max 0.000
_refine_ls_shift/su_mean 0.000
_refine_ls_structure_factor_coef Fsqd
_refine_ls_weighting_details 'calc w=1/[\s^2^(Fo^2^)+(0.1861P)^2^+5.1950P] where P=(Fo^2^+2Fc^2^)/3'
_refine_ls_weighting_scheme calc
_refine_ls_wR_factor_gt 0.3030
_refine_ls_wR_factor_ref 0.3372
_reflns_number_gt 11635
_reflns_number_total 16108
_reflns_threshold_expression >2sigma(I)
_cod_data_source_file c4dt00021h2.cif
_cod_data_source_block 5
_cod_depositor_comments 'Adding full bibliography for 7029687--7029699.cif.'
_cod_original_cell_volume 4592.1(16)
_cod_original_formula_sum 'C44 H50 F6 N2 O5 V '
_cod_database_code 7029691
_refine_ls_r_factor_ref 0.1416

loop_
_symmetry_equiv_pos_as_xyz
'x, y, z'
'-x, -y, -z'

loop_
_atom_site_label
_atom_site_type_symbol
_atom_site_fract_x
_atom_site_fract_y
_atom_site_fract_z
_atom_site_U_iso_or_equiv
_atom_site_adp_type
_atom_site_occupancy
_atom_site_symmetry_multiplicity
_atom_site_calc_flag
_atom_site_refinement_flags
V1 V 0.38615(7) 0.74319(6) -0.02634(4) 0.0211(3) Uani 1 1 d U
V2 V 0.38132(8) 0.63253(7) 0.42199(4) 0.0259(3) Uani 1 1 d U
O1 O 0.5069(3) 0.7151(3) -0.06486(17) 0.0301(9) Uani 1 1 d U
N3 N 0.4537(4) 0.4774(4) 0.4227(2) 0.0315(11) Uani 1 1 d U
O7 O 0.5179(3) 0.6165(3) 0.37364(17) 0.0307(9) Uani 1 1 d U
O5 O 0.2216(4) 0.5814(3) -0.09026(19) 0.0366(10) Uani 1 1 d U
O3 O 0.3709(3) 0.6962(3) 0.04730(15) 0.0238(8) Uani 1 1 d U
C10 C 0.3203(6) 0.5667(4) -0.1895(3) 0.0356(14) Uani 1 1 d U
H10 H 0.2681 0.5539 -0.2014 0.043 Uiso 1 1 calc R
C11 C 0.2063(5) 0.4299(4) 0.1489(3) 0.0323(13) Uani 1 1 d U
F2 F 0.1747(3) 1.1416(3) 0.1129(2) 0.0574(12) Uani 1 1 d U
C14 C 0.3320(5) 0.4614(5) 0.5082(3) 0.0344(13) Uani 1 1 d U
H14 H 0.3285 0.5180 0.5250 0.041 Uiso 1 1 calc R
C15 C 0.2193(6) 0.4869(5) 0.3415(3) 0.0421(16) Uani 1 1 d U
H15A H 0.2336 0.4192 0.3486 0.063 Uiso 1 1 calc R
H15B H 0.2783 0.4994 0.3482 0.063 Uiso 1 1 calc R
H15C H 0.2154 0.4980 0.3023 0.063 Uiso 1 1 calc R
F11 F 0.3471(4) 1.0384(3) 0.2806(2) 0.0646(12) Uani 1 1 d U
F3 F 0.3445(4) 1.1119(3) 0.08536(19) 0.0542(11) Uani 1 1 d U
C19 C 0.5574(5) 0.4221(4) 0.4039(2) 0.0282(12) Uani 1 1 d U
H19 H 0.5827 0.3566 0.4141 0.034 Uiso 1 1 calc R
F5 F 0.2704(4) 0.4253(3) -0.1147(2) 0.0698(14) Uani 1 1 d U
C1A C 0.2214(5) 0.8305(4) 0.3929(3) 0.0299(13) Uani 1 1 d U
H1A H 0.1971 0.8988 0.3908 0.036 Uiso 1 1 calc R
O4 O 0.2961(3) 0.9934(3) 0.11198(18) 0.0329(10) Uani 1 1 d U
F4 F 0.1195(4) 0.5342(4) -0.1254(2) 0.0753(14) Uani 1 1 d U
O10 O 0.3552(4) 0.9045(3) 0.32244(18) 0.0351(10) Uani 1 1 d U
O2 O 0.2721(3) 0.8251(3) -0.05962(16) 0.0273(9) Uani 1 1 d U
N1 N 0.3758(4) 0.8716(3) 0.0113(2) 0.0264(10) Uani 1 1 d U
F12 F 0.2516(4) 0.9690(4) 0.2658(2) 0.0681(13) Uani 1 1 d U
C1H C 0.3624(4) 0.5527(4) -0.0225(2) 0.0220(11) Uani 1 1 d U
H1H H 0.3704 0.4956 -0.0411 0.026 Uiso 1 1 calc R
N2 N 0.3731(4) 0.6200(3) -0.05425(19) 0.0227(10) Uani 1 1 d U
F10 F 0.2084(4) 1.0474(3) 0.3449(2) 0.0658(13) Uani 1 1 d U
C1K C 0.3217(5) 0.9583(4) -0.0033(2) 0.0274(12) Uani 1 1 d U
H1K H 0.3355 1.0085 0.0093 0.033 Uiso 1 1 calc R
C1N C 0.4368(6) 0.9627(5) 0.3799(3) 0.0416(15) Uani 1 1 d U
H1N H 0.4502 1.0037 0.3519 0.050 Uiso 1 1 calc R
C1O C 0.4713(5) 0.6071(4) -0.1544(3) 0.0312(13) Uani 1 1 d U
H1O H 0.5227 0.6221 -0.1431 0.037 Uiso 1 1 calc R
C1P C 0.0484(5) 1.2367(5) -0.0765(3) 0.0431(15) Uani 1 1 d U
C1Q C 0.7830(5) 0.6556(5) 0.2500(3) 0.0362(14) Uani 1 1 d U
H1QA H 0.7990 0.6129 0.2169 0.054 Uiso 1 1 calc R
H1QB H 0.8460 0.6307 0.2663 0.054 Uiso 1 1 calc R
H1QC H 0.7677 0.7217 0.2388 0.054 Uiso 1 1 calc R
F6 F 0.1378(4) 0.5020(4) -0.0426(2) 0.0674(13) Uani 1 1 d U
O8 O 0.2613(3) 0.6273(3) 0.40122(17) 0.0304(9) Uani 1 1 d U
C1R C 0.0873(5) 1.0605(4) -0.0960(3) 0.0313(13) Uani 1 1 d U
H1R H 0.0337 1.0864 -0.1168 0.038 Uiso 1 1 calc R
O6 O 0.3635(4) 0.6530(3) 0.48819(17) 0.0363(10) Uani 1 1 d U
C1T C 0.2367(5) 0.8063(4) 0.1602(3) 0.0338(14) Uani 1 1 d U
H1TA H 0.2620 0.8205 0.1215 0.051 Uiso 1 1 calc R
H1TB H 0.2371 0.8523 0.1868 0.051 Uiso 1 1 calc R
H1TC H 0.1625 0.8128 0.1662 0.051 Uiso 1 1 calc R
F1 F 0.2697(4) 1.1100(3) 0.17273(18) 0.0599(12) Uani 1 1 d U
C1V C 0.2599(5) 0.4938(4) 0.1203(2) 0.0256(12) Uani 1 1 d U
C1W C 0.6837(5) 0.6577(4) 0.2939(3) 0.0306(12) Uani 1 1 d U
C1X C 0.4745(6) 0.9126(5) 0.1320(3) 0.0418(15) Uani 1 1 d U
H1X H 0.4470 0.9532 0.1660 0.050 Uiso 1 1 calc R
C1Y C 0.8018(5) 0.4767(4) 0.2983(3) 0.0300(13) Uani 1 1 d U
H1Y H 0.8595 0.4861 0.2735 0.036 Uiso 1 1 calc R
C1Z C 0.2765(5) 0.3576(5) 0.1843(3) 0.0395(15) Uani 1 1 d U
H1ZA H 0.2973 0.3923 0.2083 0.059 Uiso 1 1 calc R
H1ZB H 0.3422 0.3076 0.1592 0.059 Uiso 1 1 calc R
H1ZC H 0.2348 0.3265 0.2080 0.059 Uiso 1 1 calc R
C21 C -0.1167(6) 0.9008(6) 0.3343(4) 0.0524(17) Uani 1 1 d U
C22 C 0.5809(6) 0.8433(5) 0.1172(3) 0.0439(16) Uani 1 1 d U
H22 H 0.6276 0.8367 0.1408 0.053 Uiso 1 1 calc R
C23 C 0.3106(5) 0.5809(4) -0.1318(3) 0.0302(13) Uani 1 1 d U
C24 C 0.3847(5) 0.6017(4) -0.1144(2) 0.0243(11) Uani 1 1 d U
C25 C 0.4080(5) 0.9227(4) 0.0969(3) 0.0327(13) Uani 1 1 d U
N4 N 0.3156(4) 0.7813(4) 0.4046(2) 0.0298(11) Uani 1 1 d U
C27 C 0.4453(5) 0.8645(4) 0.0475(3) 0.0298(12) Uani 1 1 d U
C28 C 0.3398(4) 0.5572(4) 0.0373(2) 0.0215(11) Uani 1 1 d U
C29 C 0.1100(6) 0.5567(5) 0.3817(3) 0.0368(13) Uani 1 1 d U
C2A C 0.3922(5) 0.4274(4) 0.4540(2) 0.0302(12) Uani 1 1 d U
C13 C 0.3918(5) 0.3478(4) 0.4294(2) 0.0321(13) Uani 1 1 d U
C1L C 0.1393(5) 0.9592(4) -0.0947(2) 0.0283(12) Uani 1 1 d U
C1M C 0.1715(5) 0.6926(4) 0.3867(2) 0.0279(12) Uani 1 1 d U
C2B C 0.3667(5) 0.8429(4) 0.4126(3) 0.0300(12) Uani 1 1 d U
C2C C 0.3006(4) 0.4900(4) 0.0625(2) 0.0241(11) Uani 1 1 d U
H2C H 0.3024 0.4411 0.0390 0.029 Uiso 1 1 calc R
C2D C 0.3843(5) 0.9057(4) 0.3734(3) 0.0337(13) Uani 1 1 d U
C2E C 0.1079(5) 1.1275(4) -0.0688(3) 0.0330(13) Uani 1 1 d U
C2F C 0.9459(6) 0.1981(5) 0.3054(3) 0.0476(17) Uani 1 1 d U
H2FA H 0.9298 0.1968 0.3466 0.071 Uiso 1 1 calc R
H2FB H 1.0187 0.1463 0.2885 0.071 Uiso 1 1 calc R
H2FC H 0.8917 0.1877 0.2917 0.071 Uiso 1 1 calc R
C2G C 0.2737(6) 1.0854(5) 0.1208(3) 0.0456(15) Uani 1 1 d U
C2H C 0.4522(6) 0.8947(5) 0.4704(3) 0.0449(16) Uani 1 1 d U
H2H H 0.4742 0.8921 0.5043 0.054 Uiso 1 1 calc R
C2I C 0.3415(4) 0.6280(4) 0.0704(2) 0.0222(11) Uani 1 1 d U
C2J C 0.6162(5) 0.5421(4) 0.3532(2) 0.0291(12) Uani 1 1 d U
C2K C 0.5860(5) 0.6991(5) 0.2663(2) 0.0329(14) Uani 1 1 d U
H2KA H 0.5207 0.7018 0.2935 0.049 Uiso 1 1 calc R
H2KB H 0.6028 0.6566 0.2330 0.049 Uiso 1 1 calc R
H2KC H 0.5730 0.7648 0.2551 0.049 Uiso 1 1 calc R
C2L C 0.2200(4) 0.9224(4) -0.0633(2) 0.0260(12) Uani 1 1 d U
C2N C 0.0577(5) 0.8596(5) 0.3663(3) 0.0345(14) Uani 1 1 d U
H2N H 0.0462 0.9256 0.3638 0.041 Uiso 1 1 calc R
C2O C 0.2753(6) 0.4113(5) 0.5387(3) 0.0410(15) Uani 1 1 d U
H2O H 0.2370 0.4317 0.5772 0.049 Uiso 1 1 calc R
C2P C 0.1505(5) 0.7906(4) 0.3827(2) 0.0285(12) Uani 1 1 d U
C2Q C 0.0958(5) 0.6612(4) 0.3750(2) 0.0287(12) Uani 1 1 d U
C2R C 0.1883(5) 1.0881(4) -0.0400(3) 0.0326(13) Uani 1 1 d U
H2R H 0.2071 1.1299 -0.0220 0.039 Uiso 1 1 calc R
C2 C 0.4036(6) 0.8368(5) 0.4612(3) 0.0404(15) Uani 1 1 d U
H2 H 0.3953 0.7926 0.4882 0.048 Uiso 1 1 calc R
C2S C 0.5529(5) 0.7947(5) 0.0339(3) 0.0378(14) Uani 1 1 d U
H2S H 0.5809 0.7538 0.0000 0.045 Uiso 1 1 calc R
C2T C 0.2417(5) 0.9881(4) -0.0371(2) 0.0280(12) Uani 1 1 d U
C2U C 0.6204(5) 0.7836(5) 0.0689(3) 0.0401(15) Uani 1 1 d U
H2U H 0.6937 0.7348 0.0593 0.048 Uiso 1 1 calc R
C2V C 0.0063(5) 0.7319(5) 0.3596(3) 0.0346(14) Uani 1 1 d U
H2V H -0.0446 0.7119 0.3521 0.042 Uiso 1 1 calc R
C2W C 0.3128(5) 0.7017(4) 0.1698(3) 0.0303(12) Uani 1 1 d U
C2X C 0.1131(5) 0.8929(4) -0.1268(3) 0.0283(12) Uani 1 1 d U
C2Y C 0.2676(4) 0.5633(4) 0.1529(2) 0.0248(12) Uani 1 1 d U
H2Y H 0.2439 0.5649 0.1928 0.030 Uiso 1 1 calc R
C2Z C 0.3325(6) 0.2996(5) 0.4586(3) 0.0402(15) Uani 1 1 d U
H2Z H 0.3319 0.2454 0.4413 0.048 Uiso 1 1 calc R
C30 C -0.0166(5) 0.8317(5) 0.3539(3) 0.0377(14) Uani 1 1 d U
C31 C 0.6607(5) 0.7287(4) 0.3435(3) 0.0316(13) Uani 1 1 d U
H31A H 0.7238 0.7046 0.3597 0.047 Uiso 1 1 calc R
H31B H 0.5964 0.7335 0.3724 0.047 Uiso 1 1 calc R
H31C H 0.6474 0.7933 0.3299 0.047 Uiso 1 1 calc R
C32 C 0.3071(4) 0.6289(4) 0.1309(2) 0.0244(11) Uani 1 1 d U
C33 C 0.2152(5) 0.8344(5) -0.1754(3) 0.0357(14) Uani 1 1 d U
H33A H 0.2380 0.8797 -0.1979 0.054 Uiso 1 1 calc R
H33B H 0.1974 0.7972 -0.1995 0.054 Uiso 1 1 calc R
H33C H 0.2746 0.7894 -0.1596 0.054 Uiso 1 1 calc R
C34 C 0.8252(5) 0.3828(4) 0.3142(3) 0.0287(12) Uani 1 1 d U
C35 C 0.6384(5) 0.4479(4) 0.3698(2) 0.0284(12) Uani 1 1 d U
C36 C 0.9420(6) 0.2981(5) 0.2889(3) 0.0396(14) Uani 1 1 d U
C37 C 0.7006(5) 0.5593(4) 0.3153(2) 0.0259(12) Uani 1 1 d U
C38 C 0.4682(6) 0.9551(5) 0.4308(3) 0.0471(16) Uani 1 1 d U
H38 H 0.5021 0.9939 0.4377 0.056 Uiso 1 1 calc R
C39 C 0.7429(5) 0.3701(4) 0.3502(3) 0.0302(13) Uani 1 1 d U
H39 H 0.7561 0.3070 0.3625 0.036 Uiso 1 1 calc R
C3A C 0.1863(7) 0.5141(6) -0.0942(4) 0.0510(16) Uani 1 1 d U
C3B C 0.4325(5) 0.6879(5) 0.1576(3) 0.0340(14) Uani 1 1 d U
H3BA H 0.4584 0.6958 0.1176 0.051 Uiso 1 1 calc R
H3BB H 0.4790 0.6225 0.1666 0.051 Uiso 1 1 calc R
H3BC H 0.4355 0.7369 0.1809 0.051 Uiso 1 1 calc R
C3C C 0.2760(6) 0.6879(5) 0.2322(3) 0.0415(16) Uani 1 1 d U
H3CA H 0.3187 0.6202 0.2396 0.062 Uiso 1 1 calc R
H3CB H 0.1986 0.7029 0.2419 0.062 Uiso 1 1 calc R
H3CC H 0.2873 0.7318 0.2553 0.062 Uiso 1 1 calc R
C3D C 0.2749(6) 0.3339(5) 0.5137(3) 0.0431(16) Uani 1 1 d U
H3D H 0.2339 0.3025 0.5346 0.052 Uiso 1 1 calc R
C3E C 0.0787(5) 0.8254(5) -0.0876(3) 0.0365(15) Uani 1 1 d U
H3EA H 0.1416 0.7778 -0.0751 0.055 Uiso 1 1 calc R
H3EB H 0.0515 0.7911 -0.1079 0.055 Uiso 1 1 calc R
H3EC H 0.0210 0.8642 -0.0546 0.055 Uiso 1 1 calc R
C3G C 0.0193(5) 0.9537(5) -0.1552(3) 0.0414(16) Uani 1 1 d U
H3GA H 0.0021 0.9096 -0.1744 0.062 Uiso 1 1 calc R
H3GB H 0.0422 0.9935 -0.1827 0.062 Uiso 1 1 calc R
H3GC H -0.0455 0.9964 -0.1263 0.062 Uiso 1 1 calc R
C3H C 0.2916(6) 0.9889(5) 0.3054(3) 0.0458(15) Uani 1 1 d U
C3I C 0.0194(6) 0.5432(5) 0.3651(3) 0.0500(18) Uani 1 1 d U
H3IA H 0.0230 0.4794 0.3756 0.075 Uiso 1 1 calc R
H3IB H 0.0286 0.5467 0.3243 0.075 Uiso 1 1 calc R
H3IC H -0.0515 0.5948 0.3848 0.075 Uiso 1 1 calc R
C3J C 0.0928(5) 0.4954(5) 0.1874(3) 0.0389(15) Uani 1 1 d U
H3JA H 0.1004 0.5350 0.2149 0.058 Uiso 1 1 calc R
H3JB H 0.0600 0.4543 0.2072 0.058 Uiso 1 1 calc R
H3JC H 0.0460 0.5383 0.1643 0.058 Uiso 1 1 calc R
C3K C -0.0742(6) 1.2689(5) -0.0640(4) 0.0508(18) Uani 1 1 d U
H3KA H -0.0886 1.2305 -0.0892 0.076 Uiso 1 1 calc R
H3KB H -0.1111 1.3383 -0.0701 0.076 Uiso 1 1 calc R
H3KC H -0.1016 1.2585 -0.0247 0.076 Uiso 1 1 calc R
C3M C 0.9668(6) 0.2960(5) 0.2252(3) 0.0444(16) Uani 1 1 d U
H3MA H 1.0386 0.2424 0.2089 0.067 Uiso 1 1 calc R
H3MB H 0.9665 0.3580 0.2130 0.067 Uiso 1 1 calc R
H3MC H 0.9112 0.2862 0.2124 0.067 Uiso 1 1 calc R
C3N C 0.1069(6) 0.5324(5) 0.4420(3) 0.0468(17) Uani 1 1 d U
H3NA H 0.1177 0.4647 0.4455 0.070 Uiso 1 1 calc R
H3NB H 0.0360 0.5762 0.4665 0.070 Uiso 1 1 calc R
H3NC H 0.1648 0.5403 0.4533 0.070 Uiso 1 1 calc R
C3O C -0.1101(7) 0.8596(6) 0.2768(4) 0.061(2) Uani 1 1 d U
H3OA H -0.1134 0.7968 0.2809 0.091 Uiso 1 1 calc R
H3OB H -0.0414 0.8504 0.2502 0.091 Uiso 1 1 calc R
H3OC H -0.1714 0.9054 0.2625 0.091 Uiso 1 1 calc R
C3P C 0.4806(6) 0.5901(5) -0.2108(3) 0.0393(15) Uani 1 1 d U
H3P H 0.5408 0.5914 -0.2381 0.047 Uiso 1 1 calc R
C3Q C -0.2206(7) 0.9079(7) 0.3758(4) 0.069(2) Uani 1 1 d U
H3QA H -0.2148 0.8422 0.3821 0.103 Uiso 1 1 calc R
H3QB H -0.2832 0.9452 0.3601 0.103 Uiso 1 1 calc R
H3QC H -0.2306 0.9408 0.4116 0.103 Uiso 1 1 calc R
C3R C 0.4067(6) 0.5715(5) -0.2286(3) 0.0398(15) Uani 1 1 d U
H3R H 0.4145 0.5618 -0.2678 0.048 Uiso 1 1 calc R
C3T C 0.1902(6) 0.3715(5) 0.1065(3) 0.0447(16) Uani 1 1 d U
H3TA H 0.1456 0.4161 0.0831 0.067 Uiso 1 1 calc R
H3TB H 0.1533 0.3336 0.1265 0.067 Uiso 1 1 calc R
H3TC H 0.2612 0.3271 0.0824 0.067 Uiso 1 1 calc R
C9 C 1.0261(6) 0.3142(6) 0.3103(4) 0.0541(19) Uani 1 1 d U
H9A H 1.0351 0.3700 0.2931 0.081 Uiso 1 1 calc R
H9B H 1.0960 0.2557 0.3003 0.081 Uiso 1 1 calc R
H9C H 1.0015 0.3272 0.3515 0.081 Uiso 1 1 calc R
C16 C 0.0577(7) 1.2998(5) -0.0296(4) 0.063(2) Uani 1 1 d U
H16A H 0.0169 1.2928 0.0076 0.095 Uiso 1 1 calc R
H16B H 0.0274 1.3686 -0.0377 0.095 Uiso 1 1 calc R
H16C H 0.1345 1.2767 -0.0298 0.095 Uiso 1 1 calc R
C2M C -0.1237(7) 1.0023(6) 0.3281(4) 0.062(2) Uani 1 1 d U
H2MA H -0.1856 1.0426 0.3126 0.093 Uiso 1 1 calc R
H2MB H -0.0562 0.9984 0.3025 0.093 Uiso 1 1 calc R
H2MC H -0.1337 1.0317 0.3651 0.093 Uiso 1 1 calc R
C3F C 0.0993(8) 1.2573(7) -0.1301(4) 0.088(3) Uani 1 1 d U
H3FA H 0.0669 1.2475 -0.1590 0.132 Uiso 1 1 calc R
H3FB H 0.1775 1.2135 -0.1397 0.132 Uiso 1 1 calc R
H3FC H 0.0885 1.3252 -0.1284 0.132 Uiso 1 1 calc R
O9 O 0.4498(4) 0.3217(3) 0.37126(18) 0.0388(10) Uani 1 1 d U
F9 F 0.5741(5) 0.2233(3) 0.3028(2) 0.0756(15) Uani 1 1 d U
F7 F 0.5715(6) 0.1800(4) 0.3880(3) 0.117(2) Uani 1 1 d U
F8 F 0.4571(7) 0.1803(5) 0.3491(3) 0.121(2) Uani 1 1 d U
C6 C 0.5108(9) 0.2293(7) 0.3539(4) 0.073(2) Uani 1 1 d U

loop_
_atom_site_aniso_label
_atom_site_aniso_U_11
_atom_site_aniso_U_22
_atom_site_aniso_U_33
_atom_site_aniso_U_23
_atom_site_aniso_U_13
_atom_site_aniso_U_12
V1 0.0181(5) 0.0178(5) 0.0237(5) 0.0009(4) -0.0034(4) -0.0055(4)
V2 0.0321(6) 0.0294(6) 0.0205(5) 0.0024(4) -0.0059(4) -0.0178(4)
O1 0.023(2) 0.029(2) 0.033(2) 0.0013(17) 0.0011(17) -0.0106(17)
N3 0.042(3) 0.030(2) 0.027(2) 0.006(2) -0.010(2) -0.020(2)
O7 0.030(2) 0.030(2) 0.028(2) 0.0047(17) -0.0061(17) -0.0111(17)
O5 0.033(2) 0.037(2) 0.045(2) -0.0065(19) -0.0076(19) -0.0202(18)
O3 0.025(2) 0.0244(19) 0.0223(19) 0.0068(15) -0.0044(16) -0.0130(16)
C10 0.043(3) 0.033(3) 0.032(3) -0.003(2) -0.017(3) -0.013(3)
C11 0.028(3) 0.028(3) 0.040(3) 0.008(2) -0.008(2) -0.013(2)
F2 0.042(2) 0.040(2) 0.078(3) -0.010(2) -0.016(2) -0.0049(18)
C14 0.043(3) 0.040(3) 0.027(3) 0.009(2) -0.009(2) -0.026(3)
C15 0.045(4) 0.039(3) 0.042(3) -0.001(3) -0.009(3) -0.018(3)
F11 0.080(3) 0.061(3) 0.075(3) 0.026(2) -0.027(2) -0.048(2)
F3 0.052(2) 0.038(2) 0.070(3) 0.0015(19) -0.001(2) -0.0243(19)
C19 0.035(3) 0.030(3) 0.026(3) 0.009(2) -0.011(2) -0.018(2)
F5 0.075(3) 0.040(2) 0.085(3) 0.002(2) -0.003(3) -0.026(2)
C1A 0.035(3) 0.027(3) 0.033(3) 0.001(2) -0.008(2) -0.018(2)
O4 0.036(2) 0.024(2) 0.038(2) -0.0008(17) -0.0060(18) -0.0139(17)
F4 0.069(3) 0.092(3) 0.094(3) 0.004(3) -0.041(3) -0.051(3)
O10 0.040(2) 0.033(2) 0.035(2) 0.0017(18) -0.0114(19) -0.0178(19)
O2 0.028(2) 0.0232(19) 0.030(2) 0.0030(16) -0.0128(17) -0.0088(16)
N1 0.023(2) 0.022(2) 0.032(2) -0.0019(19) -0.0025(19) -0.0102(18)
F12 0.081(3) 0.068(3) 0.073(3) 0.011(2) -0.045(3) -0.036(2)
C1H 0.016(2) 0.019(2) 0.028(3) -0.002(2) -0.002(2) -0.005(2)
N2 0.021(2) 0.021(2) 0.024(2) -0.0010(18) 0.0000(18) -0.0098(18)
F10 0.055(3) 0.049(2) 0.068(3) 0.006(2) -0.013(2) -0.002(2)
C1K 0.030(3) 0.022(3) 0.030(3) -0.001(2) -0.005(2) -0.013(2)
C1N 0.044(3) 0.035(3) 0.052(3) 0.000(3) -0.014(3) -0.021(3)
C1O 0.030(3) 0.028(3) 0.032(3) 0.002(2) -0.007(2) -0.010(2)
C1P 0.031(3) 0.027(3) 0.061(3) 0.017(3) -0.008(3) -0.007(2)
C1Q 0.037(3) 0.029(3) 0.042(3) 0.005(3) -0.004(3) -0.017(3)
F6 0.082(3) 0.076(3) 0.059(3) 0.002(2) -0.003(2) -0.055(3)
O8 0.031(2) 0.035(2) 0.030(2) 0.0057(17) -0.0072(17) -0.0186(18)
C1R 0.025(3) 0.025(3) 0.033(3) 0.012(2) -0.001(2) -0.005(2)
O6 0.049(3) 0.040(2) 0.022(2) 0.0048(17) -0.0052(18) -0.024(2)
C1T 0.040(3) 0.023(3) 0.037(3) -0.005(2) -0.007(3) -0.013(2)
F1 0.078(3) 0.053(2) 0.044(2) -0.0149(19) -0.016(2) -0.023(2)
C1V 0.024(3) 0.026(3) 0.027(3) 0.002(2) -0.009(2) -0.010(2)
C1W 0.027(3) 0.032(3) 0.033(3) 0.002(2) -0.009(2) -0.012(2)
C1X 0.046(3) 0.045(3) 0.043(3) 0.002(3) -0.017(3) -0.024(3)
C1Y 0.029(3) 0.030(3) 0.030(3) 0.001(2) -0.006(2) -0.013(2)
C1Z 0.034(3) 0.033(3) 0.044(3) 0.008(3) 0.002(3) -0.014(3)
C21 0.041(3) 0.051(3) 0.075(4) 0.018(3) -0.021(3) -0.027(3)
C22 0.038(3) 0.045(3) 0.058(4) 0.008(3) -0.025(3) -0.020(3)
C23 0.031(3) 0.029(3) 0.029(3) 0.003(2) -0.011(2) -0.011(2)
C24 0.027(3) 0.022(2) 0.020(2) 0.001(2) -0.006(2) -0.007(2)
C25 0.030(3) 0.028(3) 0.040(3) 0.008(2) -0.006(2) -0.015(2)
N4 0.035(3) 0.031(2) 0.029(2) -0.001(2) -0.006(2) -0.020(2)
C27 0.026(3) 0.027(3) 0.039(3) 0.008(2) -0.010(2) -0.013(2)
C28 0.019(2) 0.017(2) 0.029(3) 0.003(2) -0.008(2) -0.0071(19)
C29 0.042(3) 0.035(3) 0.042(3) 0.009(2) -0.009(2) -0.025(2)
C2A 0.035(3) 0.037(3) 0.025(3) 0.007(2) -0.008(2) -0.022(2)
C13 0.043(3) 0.033(3) 0.025(3) 0.011(2) -0.009(2) -0.021(2)
C1L 0.023(3) 0.028(3) 0.030(3) 0.005(2) -0.006(2) -0.008(2)
C1M 0.030(3) 0.030(3) 0.020(2) -0.001(2) -0.003(2) -0.012(2)
C2B 0.033(3) 0.029(3) 0.034(3) 0.000(2) -0.009(2) -0.019(2)
C2C 0.023(3) 0.020(2) 0.030(3) 0.000(2) -0.007(2) -0.009(2)
C2D 0.037(3) 0.030(3) 0.036(3) 0.000(2) -0.010(2) -0.017(2)
C2E 0.026(3) 0.026(3) 0.041(3) 0.011(2) -0.004(2) -0.009(2)
C2F 0.042(4) 0.032(3) 0.067(4) 0.012(3) -0.013(3) -0.016(3)
C2G 0.046(3) 0.036(3) 0.050(3) -0.005(3) -0.013(3) -0.012(2)
C2H 0.059(4) 0.040(3) 0.049(3) 0.001(3) -0.025(3) -0.029(3)
C2I 0.017(2) 0.019(2) 0.029(3) 0.004(2) -0.005(2) -0.0068(19)
C2J 0.031(3) 0.029(3) 0.028(3) 0.003(2) -0.009(2) -0.012(2)
C2K 0.040(3) 0.036(3) 0.024(3) 0.009(2) -0.007(2) -0.017(3)
C2L 0.019(2) 0.022(2) 0.029(3) 0.008(2) -0.005(2) -0.003(2)
C2N 0.036(3) 0.029(3) 0.040(3) 0.005(2) -0.009(3) -0.017(2)
C2O 0.049(3) 0.051(3) 0.029(3) 0.007(3) -0.006(3) -0.029(3)
C2P 0.032(3) 0.030(3) 0.028(3) 0.001(2) -0.006(2) -0.019(2)
C2Q 0.032(3) 0.031(3) 0.027(3) 0.003(2) -0.003(2) -0.019(2)
C2R 0.029(3) 0.021(3) 0.040(3) -0.001(2) -0.007(2) -0.005(2)
C2 0.049(3) 0.044(3) 0.037(3) 0.005(3) -0.014(3) -0.028(3)
C2S 0.028(3) 0.035(3) 0.048(3) 0.006(3) -0.007(3) -0.013(2)
C2T 0.027(3) 0.022(2) 0.032(3) 0.002(2) -0.007(2) -0.008(2)
C2U 0.028(3) 0.041(3) 0.056(4) 0.007(3) -0.019(3) -0.015(2)
C2V 0.034(3) 0.040(3) 0.041(3) -0.004(3) -0.010(2) -0.025(2)
C2W 0.037(3) 0.029(3) 0.031(3) -0.001(2) -0.012(2) -0.018(2)
C2X 0.025(2) 0.027(3) 0.035(3) 0.007(2) -0.015(2) -0.011(2)
C2Y 0.020(2) 0.025(3) 0.025(3) -0.001(2) -0.001(2) -0.009(2)
C2Z 0.051(3) 0.036(3) 0.039(3) 0.001(3) -0.005(3) -0.027(3)
C30 0.035(3) 0.034(3) 0.047(3) 0.005(3) -0.011(3) -0.018(2)
C31 0.035(3) 0.028(3) 0.032(3) 0.004(2) -0.007(2) -0.015(2)
C32 0.023(2) 0.027(3) 0.025(2) 0.003(2) -0.009(2) -0.012(2)
C33 0.033(3) 0.034(3) 0.034(3) 0.006(3) -0.008(3) -0.010(3)
C34 0.030(3) 0.029(3) 0.035(3) 0.000(2) -0.013(2) -0.017(2)
C35 0.036(3) 0.027(3) 0.030(3) 0.000(2) -0.013(2) -0.018(2)
C36 0.038(3) 0.033(3) 0.051(3) 0.007(2) -0.012(3) -0.019(2)
C37 0.029(3) 0.028(3) 0.026(3) 0.000(2) -0.006(2) -0.017(2)
C38 0.054(4) 0.041(3) 0.061(4) -0.004(3) -0.023(3) -0.029(3)
C39 0.031(3) 0.026(3) 0.035(3) 0.000(2) -0.012(2) -0.012(2)
C3A 0.052(3) 0.052(3) 0.061(3) -0.001(3) -0.017(3) -0.031(3)
C3B 0.033(3) 0.033(3) 0.042(3) 0.003(3) -0.015(3) -0.017(2)
C3C 0.054(4) 0.042(3) 0.029(3) -0.001(3) -0.005(3) -0.024(3)
C3D 0.051(3) 0.043(3) 0.040(3) 0.012(3) -0.004(3) -0.029(3)
C3E 0.028(3) 0.040(3) 0.041(3) 0.018(3) -0.013(3) -0.014(3)
C3G 0.036(3) 0.040(3) 0.048(4) 0.015(3) -0.016(3) -0.014(3)
C3H 0.056(3) 0.045(3) 0.048(3) 0.012(3) -0.021(3) -0.030(3)
C3I 0.052(4) 0.041(4) 0.063(4) 0.011(3) -0.012(3) -0.028(3)
C3J 0.026(3) 0.036(3) 0.043(3) 0.005(3) 0.003(3) -0.010(3)
C3K 0.039(4) 0.037(3) 0.067(4) 0.003(3) -0.020(3) -0.004(3)
C3M 0.037(3) 0.043(3) 0.050(4) 0.003(3) -0.005(3) -0.017(3)
C3N 0.051(4) 0.046(4) 0.052(4) 0.007(3) -0.011(3) -0.030(3)
C3O 0.062(4) 0.060(4) 0.074(5) 0.021(4) -0.033(4) -0.031(3)
C3P 0.044(3) 0.036(3) 0.030(3) 0.001(2) -0.008(3) -0.011(3)
C3Q 0.040(4) 0.070(5) 0.099(5) 0.019(4) -0.016(4) -0.028(3)
C3R 0.050(3) 0.035(3) 0.027(3) -0.004(2) -0.011(3) -0.011(3)
C3T 0.045(4) 0.045(3) 0.053(4) 0.000(3) -0.006(3) -0.030(3)
C9 0.035(3) 0.058(4) 0.074(4) 0.009(3) -0.020(3) -0.022(3)
C16 0.050(4) 0.034(4) 0.106(5) 0.001(4) -0.025(4) -0.016(3)
C2M 0.056(4) 0.053(4) 0.090(5) 0.025(4) -0.032(4) -0.030(3)
C3F 0.072(5) 0.057(4) 0.083(5) 0.039(4) 0.013(4) -0.002(4)
O9 0.054(3) 0.033(2) 0.032(2) 0.0012(18) -0.0018(19) -0.025(2)
F9 0.092(4) 0.052(3) 0.057(3) -0.006(2) 0.016(2) -0.026(2)
F7 0.109(4) 0.077(3) 0.082(4) 0.026(3) 0.006(3) 0.016(3)
F8 0.153(5) 0.094(4) 0.115(4) -0.031(3) 0.038(4) -0.088(4)
C6 0.091(4) 0.051(3) 0.066(4) -0.001(3) 0.009(3) -0.037(3)

loop_
_atom_type_symbol
_atom_type_description
_atom_type_scat_dispersion_real
_atom_type_scat_dispersion_imag
_atom_type_scat_source
C C 0.0033 0.0016 'International Tables Vol C Tables 4.2.6.8 and 6.1.1.4'
H H 0.0000 0.0000 'International Tables Vol C Tables 4.2.6.8 and 6.1.1.4'
N N 0.0061 0.0033 'International Tables Vol C Tables 4.2.6.8 and 6.1.1.4'
O O 0.0106 0.0060 'International Tables Vol C Tables 4.2.6.8 and 6.1.1.4'
F F 0.0171 0.0103 'International Tables Vol C Tables 4.2.6.8 and 6.1.1.4'
V V 0.3005 0.5294 'International Tables Vol C Tables 4.2.6.8 and 6.1.1.4'

loop_
_geom_angle_atom_site_label_1
_geom_angle_atom_site_label_2
_geom_angle_atom_site_label_3
_geom_angle
O1 V1 O2 114.7(2)
O1 V1 O3 118.20(19)
O2 V1 O3 127.08(17)
O1 V1 N2 96.4(2)
O2 V1 N2 89.19(17)
O3 V1 N2 86.87(17)
O1 V1 N1 92.5(2)
O2 V1 N1 88.27(18)
O3 V1 N1 87.77(18)
N2 V1 N1 170.99(18)
O6 V2 O7 116.8(2)
O6 V2 O8 115.2(2)
O7 V2 O8 128.02(18)
O6 V2 N4 95.5(2)
O7 V2 N4 88.10(19)
O8 V2 N4 87.05(19)
O6 V2 N3 95.4(2)
O7 V2 N3 86.48(19)
O8 V2 N3 88.86(19)
N4 V2 N3 169.10(19)
C19 N3 C2A 114.3(5)
C19 N3 V2 123.6(4)
C2A N3 V2 121.2(4)
C2J O7 V2 136.4(4)
C3A O5 C23 120.1(5)
C2I O3 V1 134.0(4)
C3R C10 C23 119.2(6)
C3R C10 H10 120.4
C23 C10 H10 120.4
C3T C11 C1V 112.1(5)
C3T C11 C1Z 107.7(5)
C1V C11 C1Z 110.6(5)
C3T C11 C3J 107.5(5)
C1V C11 C3J 109.4(5)
C1Z C11 C3J 109.4(5)
C2A C14 C2O 119.0(6)
C2A C14 H14 120.5
C2O C14 H14 120.5
C29 C15 H15A 109.5
C29 C15 H15B 109.5
H15A C15 H15B 109.5
C29 C15 H15C 109.5
H15A C15 H15C 109.5
H15B C15 H15C 109.5
N3 C19 C35 127.8(5)
N3 C19 H19 116.1
C35 C19 H19 116.1
N4 C1A C2P 126.2(6)
N4 C1A H1A 116.9
C2P C1A H1A 116.9
C2G O4 C25 118.6(5)
C3H O10 C2D 118.4(5)
C2L O2 V1 134.3(4)
C1K N1 C27 115.7(5)
C1K N1 V1 122.8(4)
C27 N1 V1 120.5(4)
N2 C1H C28 125.8(5)
N2 C1H H1H 117.1
C28 C1H H1H 117.1
C1H N2 C24 114.8(5)
C1H N2 V1 125.2(4)
C24 N2 V1 119.9(3)
N1 C1K C2T 127.7(5)
N1 C1K H1K 116.1
C2T C1K H1K 116.1
C2D C1N C38 115.3(7)
C2D C1N H1N 122.3
C38 C1N H1N 122.3
C3P C1O C24 118.5(6)
C3P C1O H1O 120.8
C24 C1O H1O 120.8
C3F C1P C3K 116.7(7)
C3F C1P C2E 109.3(6)
C3K C1P C2E 110.2(6)
C3F C1P C16 107.1(8)
C3K C1P C16 102.9(6)
C2E C1P C16 110.3(6)
C1W C1Q H1QA 109.5
C1W C1Q H1QB 109.5
H1QA C1Q H1QB 109.5
C1W C1Q H1QC 109.5
H1QA C1Q H1QC 109.5
H1QB C1Q H1QC 109.5
C1M O8 V2 135.5(4)
C1L C1R C2E 125.3(6)
C1L C1R H1R 117.4
C2E C1R H1R 117.4
C2W C1T H1TA 109.5
C2W C1T H1TB 109.5
H1TA C1T H1TB 109.5
C2W C1T H1TC 109.5
H1TA C1T H1TC 109.5
H1TB C1T H1TC 109.5
C2C C1V C2Y 116.0(5)
C2C C1V C11 123.8(5)
C2Y C1V C11 120.2(5)
C37 C1W C1Q 113.5(5)
C37 C1W C31 109.3(5)
C1Q C1W C31 106.7(5)
C37 C1W C2K 110.6(5)
C1Q C1W C2K 107.4(5)
C31 C1W C2K 109.3(5)
C22 C1X C25 119.1(7)
C22 C1X H1X 120.4
C25 C1X H1X 120.4
C34 C1Y C37 126.1(6)
C34 C1Y H1Y 116.9
C37 C1Y H1Y 116.9
C11 C1Z H1ZA 109.5
C11 C1Z H1ZB 109.5
H1ZA C1Z H1ZB 109.5
C11 C1Z H1ZC 109.5
H1ZA C1Z H1ZC 109.5
H1ZB C1Z H1ZC 109.5
C2M C21 C3Q 108.8(7)
C2M C21 C30 112.3(6)
C3Q C21 C30 110.5(7)
C2M C21 C3O 108.4(7)
C3Q C21 C3O 108.2(7)
C30 C21 C3O 108.6(7)
C2U C22 C1X 120.6(6)
C2U C22 H22 119.7
C1X C22 H22 119.7
C24 C23 C10 120.6(6)
C24 C23 O5 117.7(5)
C10 C23 O5 121.5(6)
C23 C24 C1O 119.7(5)
C23 C24 N2 121.0(5)
C1O C24 N2 119.3(5)
C27 C25 C1X 121.8(6)
C27 C25 O4 118.1(5)
C1X C25 O4 120.1(6)
C1A N4 C2B 112.8(5)
C1A N4 V2 125.4(4)
C2B N4 V2 121.3(4)
C25 C27 C2S 117.7(6)
C25 C27 N1 122.6(5)
C2S C27 N1 119.7(6)
C2I C28 C2C 120.6(5)
C2I C28 C1H 124.6(5)
C2C C28 C1H 114.3(5)
C3N C29 C2Q 110.3(5)
C3N C29 C3I 108.4(6)
C2Q C29 C3I 110.9(5)
C3N C29 C15 111.1(6)
C2Q C29 C15 108.6(5)
C3I C29 C15 107.5(6)
C14 C2A C13 119.6(6)
C14 C2A N3 119.3(6)
C13 C2A N3 121.2(5)
C2A C13 C2Z 121.9(6)
C2A C13 O9 116.0(5)
C2Z C13 O9 122.0(6)
C1R C1L C2L 116.2(6)
C1R C1L C2X 121.2(5)
C2L C1L C2X 122.6(5)
O8 C1M C2P 121.3(5)
O8 C1M C2Q 119.6(5)
C2P C1M C2Q 119.2(5)
C2D C2B C2 117.6(6)
C2D C2B N4 123.3(5)
C2 C2B N4 119.1(6)
C1V C2C C28 121.9(5)
C1V C2C H2C 119.1
C28 C2C H2C 119.1
C2B C2D C1N 123.7(6)
C2B C2D O10 116.7(5)
C1N C2D O10 119.3(6)
C2R C2E C1R 116.3(5)
C2R C2E C1P 124.1(6)
C1R C2E C1P 119.4(6)
C36 C2F H2FA 109.5
C36 C2F H2FB 109.5
H2FA C2F H2FB 109.5
C36 C2F H2FC 109.5
H2FA C2F H2FC 109.5
H2FB C2F H2FC 109.5
O4 C2G F1 114.1(6)
O4 C2G F2 108.9(6)
F1 C2G F2 106.0(6)
O4 C2G F3 113.2(6)
F1 C2G F3 107.0(6)
F2 C2G F3 107.2(6)
C38 C2H C2 119.8(7)
C38 C2H H2H 120.1
C2 C2H H2H 120.1
O3 C2I C28 121.5(5)
O3 C2I C32 120.0(5)
C28 C2I C32 118.5(5)
O7 C2J C35 120.6(6)
O7 C2J C37 120.0(5)
C35 C2J C37 119.5(5)
C1W C2K H2KA 109.5
C1W C2K H2KB 109.5
H2KA C2K H2KB 109.5
C1W C2K H2KC 109.5
H2KA C2K H2KC 109.5
H2KB C2K H2KC 109.5
O2 C2L C2T 122.2(5)
O2 C2L C1L 119.1(5)
C2T C2L C1L 118.7(5)
C30 C2N C2P 120.5(6)
C30 C2N H2N 119.7
C2P C2N H2N 119.7
C3D C2O C14 120.4(6)
C3D C2O H2O 119.8
C14 C2O H2O 119.8
C1M C2P C2N 121.9(6)
C1M C2P C1A 124.1(6)
C2N C2P C1A 113.9(5)
C2V C2Q C1M 116.4(5)
C2V C2Q C29 121.5(6)
C1M C2Q C29 122.1(5)
C2E C2R C2T 120.7(6)
C2E C2R H2R 119.7
C2T C2R H2R 119.7
C2H C2 C2B 120.6(6)
C2H C2 H2 119.7
C2B C2 H2 119.7
C2U C2S C27 121.1(7)
C2U C2S H2S 119.5
C27 C2S H2S 119.5
C2R C2T C2L 122.8(5)
C2R C2T C1K 113.9(5)
C2L C2T C1K 123.2(5)
C22 C2U C2S 119.7(6)
C22 C2U H2U 120.2
C2S C2U H2U 120.2
C2Q C2V C30 126.1(6)
C2Q C2V H2V 117.0
C30 C2V H2V 117.0
C3C C2W C1T 106.7(5)
C3C C2W C32 112.4(5)
C1T C2W C32 109.8(5)
C3C C2W C3B 107.9(5)
C1T C2W C3B 110.6(5)
C32 C2W C3B 109.5(5)
C1L C2X C3E 111.3(5)
C1L C2X C33 108.0(5)
C3E C2X C33 111.8(5)
C1L C2X C3G 110.9(5)
C3E C2X C3G 108.4(5)
C33 C2X C3G 106.3(5)
C32 C2Y C1V 124.6(5)
C32 C2Y H2Y 117.7
C1V C2Y H2Y 117.7
C3D C2Z C13 117.3(6)
C3D C2Z H2Z 121.4
C13 C2Z H2Z 121.4
C2N C30 C2V 115.9(6)
C2N C30 C21 123.8(6)
C2V C30 C21 120.3(6)
C1W C31 H31A 109.5
C1W C31 H31B 109.5
H31A C31 H31B 109.5
C1W C31 H31C 109.5
H31A C31 H31C 109.5
H31B C31 H31C 109.5
C2Y C32 C2I 118.1(5)
C2Y C32 C2W 120.9(5)
C2I C32 C2W 120.9(5)
C2X C33 H33A 109.5
C2X C33 H33B 109.5
H33A C33 H33B 109.5
C2X C33 H33C 109.5
H33A C33 H33C 109.5
H33B C33 H33C 109.5
C39 C34 C1Y 116.6(6)
C39 C34 C36 124.2(5)
C1Y C34 C36 119.1(5)
C2J C35 C39 120.8(6)
C2J C35 C19 123.5(6)
C39 C35 C19 115.6(5)
C3M C36 C9 111.0(6)
C3M C36 C2F 107.1(6)
C9 C36 C2F 109.4(6)
C3M C36 C34 108.7(5)
C9 C36 C34 109.9(6)
C2F C36 C34 110.7(6)
C1Y C37 C2J 115.1(5)
C1Y C37 C1W 121.5(5)
C2J C37 C1W 123.3(5)
C2H C38 C1N 122.8(7)
C2H C38 H38 118.6
C1N C38 H38 118.6
C34 C39 C35 121.8(6)
C34 C39 H39 119.1
C35 C39 H39 119.1
F4 C3A F6 108.4(7)
F4 C3A O5 115.1(7)
F6 C3A O5 108.5(6)
F4 C3A F5 106.6(6)
F6 C3A F5 106.0(6)
O5 C3A F5 111.7(6)
C2W C3B H3BA 109.5
C2W C3B H3BB 109.5
H3BA C3B H3BB 109.5
C2W C3B H3BC 109.5
H3BA C3B H3BC 109.5
H3BB C3B H3BC 109.5
C2W C3C H3CA 109.5
C2W C3C H3CB 109.5
H3CA C3C H3CB 109.5
C2W C3C H3CC 109.5
H3CA C3C H3CC 109.5
H3CB C3C H3CC 109.5
C2O C3D C2Z 121.7(6)
C2O C3D H3D 119.1
C2Z C3D H3D 119.1
C2X C3E H3EA 109.5
C2X C3E H3EB 109.5
H3EA C3E H3EB 109.5
C2X C3E H3EC 109.5
H3EA C3E H3EC 109.5
H3EB C3E H3EC 109.5
C2X C3G H3GA 109.5
C2X C3G H3GB 109.5
H3GA C3G H3GB 109.5
C2X C3G H3GC 109.5
H3GA C3G H3GC 109.5
H3GB C3G H3GC 109.5
F10 C3H O10 115.0(6)
F10 C3H F12 107.2(6)
O10 C3H F12 107.9(6)
F10 C3H F11 108.0(6)
O10 C3H F11 112.4(6)
F12 C3H F11 106.0(6)
C29 C3I H3IA 109.5
C29 C3I H3IB 109.5
H3IA C3I H3IB 109.5
C29 C3I H3IC 109.5
H3IA C3I H3IC 109.5
H3IB C3I H3IC 109.5
C11 C3J H3JA 109.5
C11 C3J H3JB 109.5
H3JA C3J H3JB 109.5
C11 C3J H3JC 109.5
H3JA C3J H3JC 109.5
H3JB C3J H3JC 109.5
C1P C3K H3KA 109.5
C1P C3K H3KB 109.5
H3KA C3K H3KB 109.5
C1P C3K H3KC 109.5
H3KA C3K H3KC 109.5
H3KB C3K H3KC 109.5
C36 C3M H3MA 109.5
C36 C3M H3MB 109.5
H3MA C3M H3MB 109.5
C36 C3M H3MC 109.5
H3MA C3M H3MC 109.5
H3MB C3M H3MC 109.5
C29 C3N H3NA 109.5
C29 C3N H3NB 109.5
H3NA C3N H3NB 109.5
C29 C3N H3NC 109.5
H3NA C3N H3NC 109.5
H3NB C3N H3NC 109.5
C21 C3O H3OA 109.5
C21 C3O H3OB 109.5
H3OA C3O H3OB 109.5
C21 C3O H3OC 109.5
H3OA C3O H3OC 109.5
H3OB C3O H3OC 109.5
C3R C3P C1O 122.4(7)
C3R C3P H3P 118.8
C1O C3P H3P 118.8
C21 C3Q H3QA 109.5
C21 C3Q H3QB 109.5
H3QA C3Q H3QB 109.5
C21 C3Q H3QC 109.5
H3QA C3Q H3QC 109.5
H3QB C3Q H3QC 109.5
C3P C3R C10 119.6(6)
C3P C3R H3R 120.2
C10 C3R H3R 120.2
C11 C3T H3TA 109.5
C11 C3T H3TB 109.5
H3TA C3T H3TB 109.5
C11 C3T H3TC 109.5
H3TA C3T H3TC 109.5
H3TB C3T H3TC 109.5
C36 C9 H9A 109.5
C36 C9 H9B 109.5
H9A C9 H9B 109.5
C36 C9 H9C 109.5
H9A C9 H9C 109.5
H9B C9 H9C 109.5
C1P C16 H16A 109.5
C1P C16 H16B 109.5
H16A C16 H16B 109.5
C1P C16 H16C 109.5
H16A C16 H16C 109.5
H16B C16 H16C 109.5
C21 C2M H2MA 109.5
C21 C2M H2MB 109.5
H2MA C2M H2MB 109.5
C21 C2M H2MC 109.5
H2MA C2M H2MC 109.5
H2MB C2M H2MC 109.5
C1P C3F H3FA 109.5
C1P C3F H3FB 109.5
H3FA C3F H3FB 109.5
C1P C3F H3FC 109.5
H3FA C3F H3FC 109.5
H3FB C3F H3FC 109.5
C6 O9 C13 119.4(6)
F8 C6 O9 114.8(9)
F8 C6 F7 104.0(8)
O9 C6 F7 113.3(9)
F8 C6 F9 106.0(8)
O9 C6 F9 108.8(7)
F7 C6 F9 109.6(9)

loop_
_geom_bond_atom_site_label_1
_geom_bond_atom_site_label_2
_geom_bond_distance
V1 O1 1.605(4)
V1 O2 1.904(4)
V1 O3 1.913(4)
V1 N2 2.125(5)
V1 N1 2.134(5)
V2 O6 1.603(4)
V2 O7 1.913(4)
V2 O8 1.917(4)
V2 N4 2.118(5)
V2 N3 2.134(5)
N3 C19 1.299(8)
N3 C2A 1.457(8)
O7 C2J 1.338(7)
O5 C3A 1.338(8)
O5 C23 1.405(8)
O3 C2I 1.338(6)
C10 C3R 1.380(10)
C10 C23 1.404(8)
C10 H10 0.9500
C11 C3T 1.517(9)
C11 C1V 1.530(8)
C11 C1Z 1.530(9)
C11 C3J 1.545(8)
F2 C2G 1.340(8)
C14 C2A 1.370(9)
C14 C2O 1.406(9)
C14 H14 0.9500
C15 C29 1.545(9)
C15 H15A 0.9800
C15 H15B 0.9800
C15 H15C 0.9800
F11 C3H 1.342(8)
F3 C2G 1.347(9)
C19 C35 1.434(8)
C19 H19 0.9500
F5 C3A 1.364(9)
C1A N4 1.308(8)
C1A C2P 1.449(8)
C1A H1A 0.9500
O4 C2G 1.313(8)
O4 C25 1.432(7)
F4 C3A 1.285(9)
O10 C3H 1.331(8)
O10 C2D 1.413(7)
O2 C2L 1.351(6)
N1 C1K 1.296(7)
N1 C27 1.445(8)
F12 C3H 1.340(8)
C1H N2 1.302(7)
C1H C28 1.420(8)
C1H H1H 0.9500
N2 C24 1.468(7)
F10 C3H 1.307(9)
C1K C2T 1.465(8)
C1K H1K 0.9500
C1N C2D 1.400(9)
C1N C38 1.408(10)
C1N H1N 0.9500
C1O C3P 1.381(9)
C1O C24 1.398(8)
C1O H1O 0.9500
C1P C3F 1.429(11)
C1P C3K 1.528(10)
C1P C2E 1.533(8)
C1P C16 1.596(11)
C1Q C1W 1.529(9)
C1Q H1QA 0.9800
C1Q H1QB 0.9800
C1Q H1QC 0.9800
F6 C3A 1.329(9)
O8 C1M 1.347(7)
C1R C1L 1.397(8)
C1R C2E 1.409(9)
C1R H1R 0.9500
C1T C2W 1.534(8)
C1T H1TA 0.9800
C1T H1TB 0.9800
C1T H1TC 0.9800
F1 C2G 1.324(8)
C1V C2C 1.387(8)
C1V C2Y 1.410(8)
C1W C37 1.509(8)
C1W C31 1.538(8)
C1W C2K 1.555(8)
C1X C22 1.371(10)
C1X C25 1.382(9)
C1X H1X 0.9500
C1Y C34 1.387(8)
C1Y C37 1.407(8)
C1Y H1Y 0.9500
C1Z H1ZA 0.9800
C1Z H1ZB 0.9800
C1Z H1ZC 0.9800
C21 C2M 1.515(11)
C21 C3Q 1.526(11)
C21 C30 1.526(10)
C21 C3O 1.533(12)
C22 C2U 1.366(10)
C22 H22 0.9500
C23 C24 1.376(8)
C25 C27 1.378(9)
N4 C2B 1.456(8)
C27 C2S 1.385(8)
C28 C2I 1.391(8)
C28 C2C 1.419(8)
C29 C3N 1.506(9)
C29 C2Q 1.526(8)
C29 C3I 1.527(10)
C2A C13 1.383(9)
C13 C2Z 1.396(9)
C13 O9 1.431(7)
C1L C2L 1.429(8)
C1L C2X 1.522(8)
C1M C2P 1.397(8)
C1M C2Q 1.434(8)
C2B C2D 1.386(9)
C2B C2 1.398(9)
C2C H2C 0.9500
C2E C2R 1.382(9)
C2F C36 1.546(9)
C2F H2FA 0.9800
C2F H2FB 0.9800
C2F H2FC 0.9800
C2H C38 1.359(10)
C2H C2 1.387(9)
C2H H2H 0.9500
C2I C32 1.443(8)
C2J C35 1.398(8)
C2J C37 1.434(8)
C2K H2KA 0.9800
C2K H2KB 0.9800
C2K H2KC 0.9800
C2L C2T 1.389(8)
C2N C30 1.389(9)
C2N C2P 1.416(9)
C2N H2N 0.9500
C2O C3D 1.357(10)
C2O H2O 0.9500
C2Q C2V 1.383(9)
C2R C2T 1.385(8)
C2R H2R 0.9500
C2 H2 0.9500
C2S C2U 1.385(9)
C2S H2S 0.9500
C2U H2U 0.9500
C2V C30 1.422(9)
C2V H2V 0.9500
C2W C3C 1.529(9)
C2W C32 1.535(8)
C2W C3B 1.558(8)
C2X C3E 1.532(8)
C2X C33 1.553(9)
C2X C3G 1.559(8)
C2Y C32 1.378(8)
C2Y H2Y 0.9500
C2Z C3D 1.380(9)
C2Z H2Z 0.9500
C31 H31A 0.9800
C31 H31B 0.9800
C31 H31C 0.9800
C33 H33A 0.9800
C33 H33B 0.9800
C33 H33C 0.9800
C34 C39 1.355(9)
C34 C36 1.573(9)
C35 C39 1.409(8)
C36 C3M 1.513(10)
C36 C9 1.522(10)
C38 H38 0.9500
C39 H39 0.9500
C3B H3BA 0.9800
C3B H3BB 0.9800
C3B H3BC 0.9800
C3C H3CA 0.9800
C3C H3CB 0.9800
C3C H3CC 0.9800
C3D H3D 0.9500
C3E H3EA 0.9800
C3E H3EB 0.9800
C3E H3EC 0.9800
C3G H3GA 0.9800
C3G H3GB 0.9800
C3G H3GC 0.9800
C3I H3IA 0.9800
C3I H3IB 0.9800
C3I H3IC 0.9800
C3J H3JA 0.9800
C3J H3JB 0.9800
C3J H3JC 0.9800
C3K H3KA 0.9800
C3K H3KB 0.9800
C3K H3KC 0.9800
C3M H3MA 0.9800
C3M H3MB 0.9800
C3M H3MC 0.9800
C3N H3NA 0.9800
C3N H3NB 0.9800
C3N H3NC 0.9800
C3O H3OA 0.9800
C3O H3OB 0.9800
C3O H3OC 0.9800
C3P C3R 1.362(10)
C3P H3P 0.9500
C3Q H3QA 0.9800
C3Q H3QB 0.9800
C3Q H3QC 0.9800
C3R H3R 0.9500
C3T H3TA 0.9800
C3T H3TB 0.9800
C3T H3TC 0.9800
C9 H9A 0.9800
C9 H9B 0.9800
C9 H9C 0.9800
C16 H16A 0.9800
C16 H16B 0.9800
C16 H16C 0.9800
C2M H2MA 0.9800
C2M H2MB 0.9800
C2M H2MC 0.9800
C3F H3FA 0.9800
C3F H3FB 0.9800
C3F H3FC 0.9800
O9 C6 1.312(10)
F9 C6 1.327(10)
F7 C6 1.320(12)
F8 C6 1.300(12)

loop_
_geom_torsion_atom_site_label_1
_geom_torsion_atom_site_label_2
_geom_torsion_atom_site_label_3
_geom_torsion_atom_site_label_4
_geom_torsion
O6 V2 N3 C19 -104.3(5)
O7 V2 N3 C19 12.3(5)
O8 V2 N3 C19 140.5(5)
N4 V2 N3 C19 72.6(12)
O6 V2 N3 C2A 64.1(4)
O7 V2 N3 C2A -179.2(4)
O8 V2 N3 C2A -51.0(4)
N4 V2 N3 C2A -119.0(10)
O6 V2 O7 C2J 89.9(6)
O8 V2 O7 C2J -90.1(5)
N4 V2 O7 C2J -174.9(5)
N3 V2 O7 C2J -4.3(5)
O1 V1 O3 C2I -107.9(5)
O2 V1 O3 C2I 74.3(5)
N2 V1 O3 C2I -12.4(5)
N1 V1 O3 C2I 160.4(5)
C2A N3 C19 C35 176.9(5)
V2 N3 C19 C35 -14.0(8)
O1 V1 O2 C2L -84.0(5)
O3 V1 O2 C2L 93.9(5)
N2 V1 O2 C2L 179.4(5)
N1 V1 O2 C2L 8.0(5)
O1 V1 N1 C1K 102.3(5)
O2 V1 N1 C1K -12.4(5)
O3 V1 N1 C1K -139.6(5)
O1 V1 N1 C27 -66.5(4)
O2 V1 N1 C27 178.8(4)
O3 V1 N1 C27 51.6(4)
C28 C1H N2 C24 -173.7(5)
C28 C1H N2 V1 10.9(8)
O1 V1 N2 C1H 116.7(4)
O2 V1 N2 C1H -128.5(4)
O3 V1 N2 C1H -1.3(4)
O1 V1 N2 C24 -58.4(4)
O2 V1 N2 C24 56.3(4)
O3 V1 N2 C24 -176.5(4)
C27 N1 C1K C2T -176.7(6)
V1 N1 C1K C2T 14.0(8)
O6 V2 O8 C1M 90.0(5)
O7 V2 O8 C1M -89.9(5)
N4 V2 O8 C1M -4.7(5)
N3 V2 O8 C1M -174.6(5)
C3T C11 C1V C2C -7.2(8)
C1Z C11 C1V C2C 113.0(6)
C3J C11 C1V C2C -126.3(6)
C3T C11 C1V C2Y 171.1(5)
C1Z C11 C1V C2Y -68.7(7)
C3J C11 C1V C2Y 51.9(7)
C3R C10 C23 C24 1.6(9)
C3R C10 C23 O5 177.0(5)
C3A O5 C23 C24 -140.7(6)
C3A O5 C23 C10 43.8(8)
C10 C23 C24 C1O -1.1(9)
O5 C23 C24 C1O -176.7(5)
C10 C23 C24 N2 177.9(5)
O5 C23 C24 N2 2.4(8)
C3P C1O C24 C23 -0.7(8)
C3P C1O C24 N2 -179.8(5)
C1H N2 C24 C23 52.4(7)
V1 N2 C24 C23 -132.0(5)
C1H N2 C24 C1O -128.5(6)
V1 N2 C24 C1O 47.1(6)
C22 C1X C25 C27 0.5(10)
C22 C1X C25 O4 178.9(6)
C2G O4 C25 C27 -123.8(6)
C2G O4 C25 C1X 57.7(8)
C2P C1A N4 C2B -179.8(6)
C2P C1A N4 V2 -8.2(9)
O6 V2 N4 C1A -107.5(5)
O7 V2 N4 C1A 135.7(5)
O8 V2 N4 C1A 7.5(5)
N3 V2 N4 C1A 75.6(12)
O6 V2 N4 C2B 63.5(5)
O7 V2 N4 C2B -53.3(4)
O8 V2 N4 C2B 178.5(4)
N3 V2 N4 C2B -113.4(11)
C1X C25 C27 C2S -0.1(9)
O4 C25 C27 C2S -178.6(5)
C1X C25 C27 N1 177.7(6)
O4 C25 C27 N1 -0.7(9)
C1K N1 C27 C25 52.1(8)
V1 N1 C27 C25 -138.4(5)
C1K N1 C27 C2S -130.1(6)
V1 N1 C27 C2S 39.4(7)
N2 C1H C28 C2I -9.9(9)
N2 C1H C28 C2C 162.3(5)
C2O C14 C2A C13 3.2(10)
C2O C14 C2A N3 -178.3(6)
C19 N3 C2A C14 123.0(6)
V2 N3 C2A C14 -46.4(7)
C19 N3 C2A C13 -58.5(8)
V2 N3 C2A C13 132.1(5)
C14 C2A C13 C2Z -0.9(10)
N3 C2A C13 C2Z -179.4(6)
C14 C2A C13 O9 175.2(6)
N3 C2A C13 O9 -3.2(9)
C2E C1R C1L C2L -0.3(9)
C2E C1R C1L C2X -178.5(6)
V2 O8 C1M C2P 1.7(8)
V2 O8 C1M C2Q -178.2(4)
C1A N4 C2B C2D -53.4(8)
V2 N4 C2B C2D 134.5(5)
C1A N4 C2B C2 128.8(6)
V2 N4 C2B C2 -43.3(7)
C2Y C1V C2C C28 -4.8(8)
C11 C1V C2C C28 173.6(5)
C2I C28 C2C C1V 2.0(8)
C1H C28 C2C C1V -170.6(5)
C2 C2B C2D C1N 0.1(10)
N4 C2B C2D C1N -177.7(6)
C2 C2B C2D O10 174.6(6)
N4 C2B C2D O10 -3.2(9)
C38 C1N C2D C2B -2.2(10)
C38 C1N C2D O10 -176.5(6)
C3H O10 C2D C2B 128.6(7)
C3H O10 C2D C1N -56.6(8)
C1L C1R C2E C2R 1.7(9)
C1L C1R C2E C1P 176.8(6)
C3F C1P C2E C2R 96.4(9)
C3K C1P C2E C2R -134.1(7)
C16 C1P C2E C2R -21.2(9)
C3F C1P C2E C1R -78.3(9)
C3K C1P C2E C1R 51.2(8)
C16 C1P C2E C1R 164.1(6)
C25 O4 C2G F1 -85.2(8)
C25 O4 C2G F2 156.7(5)
C25 O4 C2G F3 37.6(8)
V1 O3 C2I C28 16.2(8)
V1 O3 C2I C32 -161.6(4)
C2C C28 C2I O3 -175.3(5)
C1H C28 C2I O3 -3.5(8)
C2C C28 C2I C32 2.6(8)
C1H C28 C2I C32 174.4(5)
V2 O7 C2J C35 -3.7(9)
V2 O7 C2J C37 178.1(4)
V1 O2 C2L C2T -3.5(8)
V1 O2 C2L C1L 177.0(4)
C1R C1L C2L O2 178.9(5)
C2X C1L C2L O2 -3.0(9)
C1R C1L C2L C2T -0.6(8)
C2X C1L C2L C2T 177.5(5)
C2A C14 C2O C3D -4.0(10)
O8 C1M C2P C2N 178.6(5)
C2Q C1M C2P C2N -1.5(9)
O8 C1M C2P C1A 0.8(9)
C2Q C1M C2P C1A -179.3(6)
C30 C2N C2P C1M 0.6(10)
C30 C2N C2P C1A 178.6(6)
N4 C1A C2P C1M 3.1(10)
N4 C1A C2P C2N -174.9(6)
O8 C1M C2Q C2V -179.2(5)
C2P C1M C2Q C2V 0.9(8)
O8 C1M C2Q C29 3.5(8)
C2P C1M C2Q C29 -176.4(5)
C3N C29 C2Q C2V -115.9(7)
C3I C29 C2Q C2V 4.2(9)
C15 C29 C2Q C2V 122.1(6)
C3N C29 C2Q C1M 61.3(8)
C3I C29 C2Q C1M -178.6(6)
C15 C29 C2Q C1M -60.6(7)
C1R C2E C2R C2T -2.1(9)
C1P C2E C2R C2T -177.0(6)
C38 C2H C2 C2B -2.7(11)
C2D C2B C2 C2H 2.4(10)
N4 C2B C2 C2H -179.7(6)
C25 C27 C2S C2U 0.4(10)
N1 C27 C2S C2U -177.5(6)
C2E C2R C2T C2L 1.3(10)
C2E C2R C2T C1K -177.9(6)
O2 C2L C2T C2R -179.4(5)
C1L C2L C2T C2R 0.2(9)
O2 C2L C2T C1K -0.3(9)
C1L C2L C2T C1K 179.2(5)
N1 C1K C2T C2R 172.8(6)
N1 C1K C2T C2L -6.4(10)
C1X C22 C2U C2S 1.4(11)
C27 C2S C2U C22 -1.0(10)
C1M C2Q C2V C30 0.6(10)
C29 C2Q C2V C30 177.9(6)
C1R C1L C2X C3E -124.7(6)
C2L C1L C2X C3E 57.3(7)
C1R C1L C2X C33 112.2(6)
C2L C1L C2X C33 -65.8(7)
C1R C1L C2X C3G -3.9(8)
C2L C1L C2X C3G 178.0(6)
C2C C1V C2Y C32 3.3(8)
C11 C1V C2Y C32 -175.1(5)
C2A C13 C2Z C3D -0.8(10)
O9 C13 C2Z C3D -176.7(6)
C2P C2N C30 C2V 0.8(9)
C2P C2N C30 C21 -178.2(7)
C2Q C2V C30 C2N -1.4(10)
C2Q C2V C30 C21 177.6(7)
C2M C21 C30 C2N 1.9(11)
C3Q C21 C30 C2N -119.7(8)
C3O C21 C30 C2N 121.8(8)
C2M C21 C30 C2V -177.1(7)
C3Q C21 C30 C2V 61.3(9)
C3O C21 C30 C2V -57.2(9)
C1V C2Y C32 C2I 1.0(8)
C1V C2Y C32 C2W -179.8(5)
O3 C2I C32 C2Y 173.9(5)
C28 C2I C32 C2Y -4.0(7)
O3 C2I C32 C2W -5.3(8)
C28 C2I C32 C2W 176.8(5)
C3C C2W C32 C2Y 2.7(8)
C1T C2W C32 C2Y -115.9(6)
C3B C2W C32 C2Y 122.6(6)
C3C C2W C32 C2I -178.1(5)
C1T C2W C32 C2I 63.3(7)
C3B C2W C32 C2I -58.3(7)
C37 C1Y C34 C39 -0.9(9)
C37 C1Y C34 C36 177.4(6)
O7 C2J C35 C39 -177.5(5)
C37 C2J C35 C39 0.8(8)
O7 C2J C35 C19 6.7(9)
C37 C2J C35 C19 -175.0(5)
N3 C19 C35 C2J 3.0(10)
N3 C19 C35 C39 -173.0(6)
C39 C34 C36 C3M 123.4(7)
C1Y C34 C36 C3M -54.7(7)
C39 C34 C36 C9 -114.9(7)
C1Y C34 C36 C9 66.9(8)
C39 C34 C36 C2F 6.1(9)
C1Y C34 C36 C2F -172.1(6)
C34 C1Y C37 C2J 0.8(9)
C34 C1Y C37 C1W -178.3(6)
O7 C2J C37 C1Y 177.6(5)
C35 C2J C37 C1Y -0.7(8)
O7 C2J C37 C1W -3.4(8)
C35 C2J C37 C1W 178.4(5)
C1Q C1W C37 C1Y 4.0(8)
C31 C1W C37 C1Y -114.9(6)
C2K C1W C37 C1Y 124.8(6)
C1Q C1W C37 C2J -175.0(5)
C31 C1W C37 C2J 66.1(7)
C2K C1W C37 C2J -54.2(7)
C2 C2H C38 C1N 0.4(12)
C2D C1N C38 C2H 1.9(11)
C1Y C34 C39 C35 0.9(9)
C36 C34 C39 C35 -177.3(5)
C2J C35 C39 C34 -0.9(9)
C19 C35 C39 C34 175.2(5)
C23 O5 C3A F4 -84.4(8)
C23 O5 C3A F6 154.0(6)
C23 O5 C3A F5 37.4(9)
C14 C2O C3D C2Z 2.3(11)
C13 C2Z C3D C2O 0.0(11)
C2D O10 C3H F10 -44.5(9)
C2D O10 C3H F12 -164.0(6)
C2D O10 C3H F11 79.5(8)
C24 C1O C3P C3R 2.2(9)
C1O C3P C3R C10 -1.7(10)
C23 C10 C3R C3P -0.2(9)
C2A C13 O9 C6 137.9(8)
C2Z C13 O9 C6 -45.9(10)
C13 O9 C6 F8 74.8(11)
C13 O9 C6 F7 -44.5(11)
C13 O9 C6 F9 -166.7(7)

loop_
_platon_squeeze_void_nr
_platon_squeeze_void_average_x
_platon_squeeze_void_average_y
_platon_squeeze_void_average_z
_platon_squeeze_void_volume
_platon_squeeze_void_count_electrons
1 0.000 0.000 0.500 567.1 126.0
